data_1563619
loop_
_publ_author_name
'Perry, Houston'
'Zo\'n, Jerzy'
'Law, Justin'
'Clearfield, Abraham'

_publ_section_title
;
 Structural variations of SnII pyridylphosphonates influenced by an
 uncommon Sn--N interaction
;
_journal_issue 5
_journal_name_full 'Journal of Solid State Chemistry'
_journal_page_first 1165
_journal_page_last 1173
_journal_paper_doi 10.1016/j.jssc.2010.03.016
_journal_volume 183
_journal_year 2010
_chemical_formula_moiety 'C7 H4 N O3 P Sn'
_chemical_formula_sum 'C7 H4 N O3 P Sn'
_chemical_formula_weight 299.77
_space_group_IT_number 2
_space_group_name_Hall '-P 1'
_space_group_name_H-M_alt 'P -1'
_symmetry_cell_setting triclinic
_symmetry_space_group_name_Hall '-P 1'
_symmetry_space_group_name_H-M 'P -1'
_atom_sites_solution_hydrogens geom
_atom_sites_solution_primary direct
_atom_sites_solution_secondary difmap
_audit_creation_method SHELXL-97
_cell_angle_alpha 90.352(3)
_cell_angle_beta 94.894(3)
_cell_angle_gamma 92.236(4)
_cell_formula_units_Z 2
_cell_length_a 5.0019(3)
_cell_length_b 8.4396(5)
_cell_length_c 10.3099(6)
_cell_measurement_reflns_used 3049
_cell_measurement_temperature 110(2)
_cell_measurement_theta_max 27.252
_cell_measurement_theta_min 2.415
_cell_volume 433.29(4)
_computing_cell_refinement 'SAINT+ ver. 6.2 (Bruker, 2001)'
_computing_data_collection 'APEX2  (Bruker, 2005)'
_computing_data_reduction 'SAINT+ ver. 6.2 (Bruker, 2001)'
_computing_publication_material 'SHELXL-97 (Sheldrick, 2008)'
_computing_structure_refinement 'SHELXL-97 (Sheldrick, 2008)'
_computing_structure_solution 'SHELXS-97 (Sheldrick, 2008)'
_diffrn_ambient_temperature 110(2)
_diffrn_measured_fraction_theta_full 0.987
_diffrn_measured_fraction_theta_max 0.987
_diffrn_measurement_device_type 'Bruker SMART APEX II CCD area detector'
_diffrn_measurement_method 'phi and omega scans'
_diffrn_radiation_monochromator graphite
_diffrn_radiation_source 'fine-focus sealed tube'
_diffrn_radiation_type MoK\a
_diffrn_radiation_wavelength 0.71073
_diffrn_reflns_av_R_equivalents 0.0310
_diffrn_reflns_av_sigmaI/netI 0.0351
_diffrn_reflns_limit_h_max 6
_diffrn_reflns_limit_h_min -6
_diffrn_reflns_limit_k_max 10
_diffrn_reflns_limit_k_min -10
_diffrn_reflns_limit_l_max 12
_diffrn_reflns_limit_l_min -9
_diffrn_reflns_number 6570
_diffrn_reflns_theta_full 26.00
_diffrn_reflns_theta_max 26.00
_diffrn_reflns_theta_min 2.42
_exptl_absorpt_coefficient_mu 3.102
_exptl_absorpt_correction_T_max 0.8603
_exptl_absorpt_correction_T_min 0.5759
_exptl_absorpt_correction_type empirical
_exptl_absorpt_process_details 'SADABS (Sheldrick, 2003)'
_exptl_crystal_colour colorless
_exptl_crystal_density_diffrn 2.298
_exptl_crystal_density_method 'not measured'
_exptl_crystal_description block
_exptl_crystal_F_000 284
_exptl_crystal_size_max 0.20
_exptl_crystal_size_mid 0.05
_exptl_crystal_size_min 0.05
_refine_diff_density_max 0.837
_refine_diff_density_min -0.863
_refine_diff_density_rms 0.143
_refine_ls_extinction_method none
_refine_ls_goodness_of_fit_ref 1.058
_refine_ls_hydrogen_treatment constr
_refine_ls_matrix_type full
_refine_ls_number_parameters 131
_refine_ls_number_reflns 1686
_refine_ls_number_restraints 182
_refine_ls_restrained_S_all 1.078
_refine_ls_R_factor_all 0.0375
_refine_ls_R_factor_gt 0.0324
_refine_ls_shift/su_max 0.001
_refine_ls_shift/su_mean 0.000
_refine_ls_structure_factor_coef Fsqd
_refine_ls_weighting_details 'calc w=1/[\s^2^(Fo^2^)+(0.0211P)^2^+2.2939P] where P=(Fo^2^+2Fc^2^)/3'
_refine_ls_weighting_scheme calc
_refine_ls_wR_factor_gt 0.0673
_refine_ls_wR_factor_ref 0.0696
_reflns_number_gt 1519
_reflns_number_total 1686
_reflns_threshold_expression I>2\s(I)
_cod_data_source_file JSSC-2010-183-1165.cif
_cod_data_source_block 4
_cod_depositor_comments
;
The following automatic conversions were performed:

data item '_exptl_crystal_density_meas' value 'not measured' was
changed to '?' -- the value is perceived as not measured.

Automatic conversion script
Id: cif_fix_values 8369 2020-08-20 11:38:08Z andrius 
;
_cod_database_code 1563619

loop_
_symmetry_equiv_pos_as_xyz
'x, y, z'
'-x, -y, -z'

loop_
_atom_site_label
_atom_site_type_symbol
_atom_site_fract_x
_atom_site_fract_y
_atom_site_fract_z
_atom_site_U_iso_or_equiv
_atom_site_adp_type
_atom_site_occupancy
_atom_site_symmetry_multiplicity
_atom_site_calc_flag
_atom_site_refinement_flags
_atom_site_disorder_assembly
_atom_site_disorder_group
Sn1 Sn -0.28445(7) 0.73158(4) 0.51935(4) 0.02015(13) Uani 1 1 d . . .
P1 P 0.1667(3) 0.90135(16) 0.35117(12) 0.0183(3) Uani 1 1 d . . .
O1 O -0.1289(7) 0.8814(4) 0.3755(3) 0.0222(8) Uani 1 1 d . A .
O3 O 0.2596(7) 1.0746(4) 0.3481(3) 0.0242(8) Uani 1 1 d . . .
O2 O 0.3318(7) 0.8000(4) 0.4470(3) 0.0237(8) Uani 1 1 d . . .
N1 N 0.3053(12) 0.5861(8) -0.2845(6) 0.0555(17) Uani 1 1 d . A .
C7 C 0.2756(12) 0.6401(8) -0.1866(6) 0.0389(15) Uani 1 1 d . . .
C1_1 C 0.1975(8) 0.8258(5) 0.1889(5) 0.0198(9) Uani 0.491(4) 1 d PDU A 1
C2_1 C 0.2331(12) 0.6644(6) 0.1727(6) 0.0220(11) Uani 0.491(4) 1 d PDU A 1
H2A_1 H 0.2395 0.5961 0.2457 0.026 Uiso 0.491(4) 1 calc PR A 1
C3_1 C 0.2592(13) 0.6041(8) 0.0489(5) 0.0248(11) Uani 0.491(4) 1 d PDU A 1
H3A_1 H 0.2847 0.4943 0.0368 0.030 Uiso 0.491(4) 1 calc PR A 1
C4_1 C 0.2477(8) 0.7059(5) -0.0578(5) 0.0263(9) Uani 0.491(4) 1 d PDU A 1
C5_1 C 0.2149(13) 0.8663(7) -0.0412(6) 0.0248(11) Uani 0.491(4) 1 d PDU A 1
H5A_1 H 0.2099 0.9353 -0.1138 0.030 Uiso 0.491(4) 1 calc PR A 1
C6_1 C 0.1891(13) 0.9251(8) 0.0827(5) 0.0222(11) Uani 0.491(4) 1 d PDU A 1
H6A_1 H 0.1654 1.0352 0.0948 0.027 Uiso 0.491(4) 1 calc PR A 1
C1_2 C 0.1975(8) 0.8258(5) 0.1889(5) 0.0198(9) Uani 0.509(4) 1 d PDU A 2
C2_2 C -0.0197(12) 0.7449(7) 0.1204(6) 0.0220(11) Uani 0.509(4) 1 d PDU A 2
H2B_2 H -0.1845 0.7307 0.1591 0.026 Uiso 0.509(4) 1 calc PR A 2
C3_2 C 0.0032(12) 0.6848(8) -0.0039(6) 0.0248(11) Uani 0.509(4) 1 d PDU A 2
H3B_2 H -0.1448 0.6305 -0.0509 0.030 Uiso 0.509(4) 1 calc PR A 2
C4_2 C 0.2477(8) 0.7059(5) -0.0578(5) 0.0263(9) Uani 0.509(4) 1 d PDU A 2
C5_2 C 0.4635(13) 0.7876(8) 0.0076(6) 0.0248(11) Uani 0.509(4) 1 d PDU A 2
H5B_2 H 0.6274 0.8033 -0.0316 0.030 Uiso 0.509(4) 1 calc PR A 2
C6_2 C 0.4366(12) 0.8462(8) 0.1315(6) 0.0222(11) Uani 0.509(4) 1 d PDU A 2
H6B_2 H 0.5847 0.9012 0.1778 0.027 Uiso 0.509(4) 1 calc PR A 2

loop_
_atom_site_aniso_label
_atom_site_aniso_U_11
_atom_site_aniso_U_22
_atom_site_aniso_U_33
_atom_site_aniso_U_23
_atom_site_aniso_U_13
_atom_site_aniso_U_12
Sn1 0.0190(2) 0.0191(2) 0.0223(2) -0.00207(13) 0.00150(13) 0.00151(13)
P1 0.0151(7) 0.0224(7) 0.0179(7) -0.0034(5) 0.0038(5) 0.0006(5)
O1 0.0171(18) 0.030(2) 0.0198(18) -0.0063(15) 0.0045(14) 0.0021(15)
O3 0.028(2) 0.024(2) 0.0203(19) -0.0067(15) 0.0045(15) -0.0043(16)
O2 0.0142(18) 0.035(2) 0.0223(19) 0.0013(16) 0.0031(14) -0.0011(15)
N1 0.057(4) 0.073(4) 0.038(3) -0.020(3) 0.023(3) -0.015(3)
C7 0.032(4) 0.047(4) 0.037(4) -0.012(3) 0.009(3) -0.008(3)
C1_1 0.017(2) 0.020(2) 0.0228(19) -0.0016(16) 0.0038(16) 0.0007(17)
C2_1 0.018(2) 0.023(2) 0.026(2) -0.002(2) 0.004(2) 0.001(2)
C3_1 0.020(2) 0.026(2) 0.028(2) -0.0064(19) 0.004(2) 0.000(2)
C4_1 0.024(2) 0.031(2) 0.024(2) -0.0076(17) 0.0060(17) -0.0022(19)
C5_1 0.022(2) 0.029(2) 0.024(2) -0.002(2) 0.006(2) -0.002(2)
C6_1 0.020(2) 0.023(2) 0.023(2) -0.0011(19) 0.005(2) -0.001(2)
C1_2 0.017(2) 0.020(2) 0.0228(19) -0.0016(16) 0.0038(16) 0.0007(17)
C2_2 0.018(2) 0.023(2) 0.026(2) -0.002(2) 0.004(2) 0.001(2)
C3_2 0.020(2) 0.026(2) 0.028(2) -0.0064(19) 0.004(2) 0.000(2)
C4_2 0.024(2) 0.031(2) 0.024(2) -0.0076(17) 0.0060(17) -0.0022(19)
C5_2 0.022(2) 0.029(2) 0.024(2) -0.002(2) 0.006(2) -0.002(2)
C6_2 0.020(2) 0.023(2) 0.023(2) -0.0011(19) 0.005(2) -0.001(2)

loop_
_atom_type_symbol
_atom_type_description
_atom_type_scat_dispersion_real
_atom_type_scat_dispersion_imag
_atom_type_scat_source
C C 0.0033 0.0016 'International Tables Vol C Tables 4.2.6.8 and 6.1.1.4'
H H 0.0000 0.0000 'International Tables Vol C Tables 4.2.6.8 and 6.1.1.4'
N N 0.0061 0.0033 'International Tables Vol C Tables 4.2.6.8 and 6.1.1.4'
O O 0.0106 0.0060 'International Tables Vol C Tables 4.2.6.8 and 6.1.1.4'
P P 0.1023 0.0942 'International Tables Vol C Tables 4.2.6.8 and 6.1.1.4'
Sn Sn -0.6537 1.4246 'International Tables Vol C Tables 4.2.6.8 and 6.1.1.4'

loop_
_geom_angle_atom_site_label_1
_geom_angle_atom_site_label_2
_geom_angle_atom_site_label_3
_geom_angle
_geom_angle_site_symmetry_1
_geom_angle_site_symmetry_3
O2 Sn1 O3 89.48(14) 1_455 2_576
O2 Sn1 O1 86.95(13) 1_455 .
O3 Sn1 O1 89.87(13) 2_576 .
O1 P1 O2 109.2(2) . .
O1 P1 O3 112.1(2) . .
O2 P1 O3 115.0(2) . .
O1 P1 C1_1 106.69(19) . .
O2 P1 C1_1 108.1(2) . .
O3 P1 C1_1 105.26(19) . .
P1 O1 Sn1 125.0(2) . .
P1 O3 Sn1 135.7(2) . 2_576
P1 O2 Sn1 147.3(2) . 1_655
N1 C7 C4_1 177.4(8) . .
C6_1 C1_1 C2_1 120.2(5) . .
C6_1 C1_1 P1 121.3(4) . .
C2_1 C1_1 P1 118.5(4) . .
C3_1 C2_1 C1_1 119.4(5) . .
C3_1 C2_1 H2A_1 120.3 . .
C1_1 C2_1 H2A_1 120.3 . .
C2_1 C3_1 C4_1 119.7(5) . .
C2_1 C3_1 H3A_1 120.1 . .
C4_1 C3_1 H3A_1 120.1 . .
C5_1 C4_1 C3_1 120.7(6) . .
C5_1 C4_1 C7 120.6(5) . .
C3_1 C4_1 C7 118.8(5) . .
C4_1 C5_1 C6_1 119.1(6) . .
C4_1 C5_1 H5A_1 120.5 . .
C6_1 C5_1 H5A_1 120.5 . .
C1_1 C6_1 C5_1 120.9(5) . .
C1_1 C6_1 H6A_1 119.6 . .
C5_1 C6_1 H6A_1 119.6 . .
C3_2 C2_2 H2B_2 119.7 . .
C2_2 C3_2 H3B_2 120.7 . .
C6_2 C5_2 H5B_2 120.6 . .
C5_2 C6_2 H6B_2 119.5 . .

loop_
_geom_bond_atom_site_label_1
_geom_bond_atom_site_label_2
_geom_bond_distance
_geom_bond_site_symmetry_2
Sn1 O2 2.103(3) 1_455
Sn1 O3 2.118(3) 2_576
Sn1 O1 2.132(4) .
P1 O1 1.524(4) .
P1 O2 1.522(4) .
P1 O3 1.518(4) .
P1 C1_1 1.808(5) .
O3 Sn1 2.118(3) 2_576
O2 Sn1 2.103(3) 1_655
N1 C7 1.129(8) .
C7 C4_1 1.455(7) .
C1_1 C6_1 1.381(4) .
C1_1 C2_1 1.391(4) .
C2_1 C3_1 1.390(4) .
C2_1 H2A_1 0.9500 .
C3_1 C4_1 1.399(4) .
C3_1 H3A_1 0.9500 .
C4_1 C5_1 1.381(4) .
C5_1 C6_1 1.386(4) .
C5_1 H5A_1 0.9500 .
C6_1 H6A_1 0.9500 .
C2_2 C3_2 1.391(4) .
C2_2 H2B_2 0.9500 .
C3_2 H3B_2 0.9500 .
C5_2 C6_2 1.386(4) .
C5_2 H5B_2 0.9500 .
C6_2 H6B_2 0.9500 .

loop_
_geom_torsion_atom_site_label_1
_geom_torsion_atom_site_label_2
_geom_torsion_atom_site_label_3
_geom_torsion_atom_site_label_4
_geom_torsion
_geom_torsion_site_symmetry_1
_geom_torsion_site_symmetry_2
_geom_torsion_site_symmetry_3
_geom_torsion_site_symmetry_4
O2 P1 O1 Sn1 -0.9(3) . . . .
O3 P1 O1 Sn1 -129.6(2) . . . .
C1_1 P1 O1 Sn1 115.7(2) . . . .
O2 Sn1 O1 P1 -177.2(2) 1_455 . . .
O3 Sn1 O1 P1 93.3(2) 2_576 . . .
O1 P1 O3 Sn1 60.8(4) . . . 2_576
O2 P1 O3 Sn1 -64.7(4) . . . 2_576
C1_1 P1 O3 Sn1 176.4(3) . . . 2_576
O1 P1 O2 Sn1 -176.0(4) . . . 1_655
O3 P1 O2 Sn1 -48.9(5) . . . 1_655
C1_1 P1 O2 Sn1 68.3(4) . . . 1_655
O1 P1 C1_1 C6_1 94.4(4) . . . .
O2 P1 C1_1 C6_1 -148.2(3) . . . .
O3 P1 C1_1 C6_1 -24.9(4) . . . .
O1 P1 C1_1 C2_1 -86.3(3) . . . .
O2 P1 C1_1 C2_1 31.1(3) . . . .
O3 P1 C1_1 C2_1 154.4(3) . . . .
C6_1 C1_1 C2_1 C3_1 -0.21(15) . . . .
P1 C1_1 C2_1 C3_1 -179.5(3) . . . .
C1_1 C2_1 C3_1 C4_1 -0.39(14) . . . .
C2_1 C3_1 C4_1 C5_1 1.0(3) . . . .
C2_1 C3_1 C4_1 C7 180.0(4) . . . .
N1 C7 C4_1 C5_1 132(16) . . . .
N1 C7 C4_1 C3_1 -47(16) . . . .
C3_1 C4_1 C5_1 C6_1 -1.0(4) . . . .
C7 C4_1 C5_1 C6_1 -179.9(5) . . . .
C2_1 C1_1 C6_1 C5_1 0.2(3) . . . .
P1 C1_1 C6_1 C5_1 179.5(3) . . . .
C4_1 C5_1 C6_1 C1_1 0.4(4) . . . .
